data_7033448
loop_
_publ_author_name
'Yang, En-Cui'
'Liu, Zhong-Yi'
'Chen, Si-Hang'
'Su, Yan-Hong'
'Zhang, Yan-Yan'
'Zhao, Xiao-Jun'

_publ_section_title
;
 Four linear Cu(II)3 subunit-based coordination polymers with various
 inter-subunit connections, spin ground-states and intra-/inter-subunit
 magnetic couplings.
;
_journal_issue 7
_journal_name_full 'Dalton transactions (Cambridge, England : 2003)'
_journal_page_first 3190
_journal_page_last 3199
_journal_paper_doi 10.1039/c4dt03741c
_journal_volume 44
_journal_year 2015
_chemical_formula_moiety '2(C12 H16 Cu3 N8 O11 S), 2(O0.50)'
_chemical_formula_sum 'C24 H38 Cu6 N16 O25 S2'
_chemical_formula_weight 1396.06
_chemical_name_systematic
; 
 ? 
;
_space_group_IT_number 15
_symmetry_cell_setting monoclinic
_symmetry_space_group_name_Hall '-C 2yc'
_symmetry_space_group_name_H-M 'C 1 2/c 1'
_atom_sites_solution_hydrogens geom
_atom_sites_solution_primary direct
_atom_sites_solution_secondary difmap
_audit_creation_method SHELXL-97
_audit_update_record
;
2014-10-27 deposited with the CCDC.
2014-12-19 downloaded from the CCDC.
;
_cell_angle_alpha 90.00
_cell_angle_beta 119.389(4)
_cell_angle_gamma 90.00
_cell_formula_units_Z 4
_cell_length_a 23.989(6)
_cell_length_b 15.168(4)
_cell_length_c 14.285(4)
_cell_measurement_reflns_used 2446
_cell_measurement_temperature 296(2)
_cell_measurement_theta_max 26.81
_cell_measurement_theta_min 2.69
_cell_volume 4529(2)
_computing_cell_refinement 'Bruker SMART'
_computing_data_collection 'Bruker SMART'
_computing_data_reduction 'Bruker SAINT'
_computing_molecular_graphics 'Bruker SHELXTL'
_computing_publication_material 'Bruker SHELXTL'
_computing_structure_refinement 'SHELXL-97 (Sheldrick, 1997)'
_computing_structure_solution 'SHELXS-97 (Sheldrick, 1990)'
_diffrn_ambient_temperature 296(2)
_diffrn_measured_fraction_theta_full 0.993
_diffrn_measured_fraction_theta_max 0.993
_diffrn_measurement_device_type 'CCD area detector'
_diffrn_measurement_method 'phi and omega scans'
_diffrn_radiation_monochromator graphite
_diffrn_radiation_source 'fine-focus sealed tube'
_diffrn_radiation_type MoK\a
_diffrn_radiation_wavelength 0.71073
_diffrn_reflns_av_R_equivalents 0.0385
_diffrn_reflns_av_sigmaI/netI 0.0460
_diffrn_reflns_limit_h_max 20
_diffrn_reflns_limit_h_min -28
_diffrn_reflns_limit_k_max 17
_diffrn_reflns_limit_k_min -18
_diffrn_reflns_limit_l_max 16
_diffrn_reflns_limit_l_min -16
_diffrn_reflns_number 11462
_diffrn_reflns_theta_full 25.01
_diffrn_reflns_theta_max 25.01
_diffrn_reflns_theta_min 1.97
_exptl_absorpt_coefficient_mu 2.965
_exptl_absorpt_correction_T_max 0.6647
_exptl_absorpt_correction_T_min 0.6326
_exptl_absorpt_correction_type multi-scan
_exptl_absorpt_process_details SADABS
_exptl_crystal_colour BLUE
_exptl_crystal_density_diffrn 2.047
_exptl_crystal_density_meas ?
_exptl_crystal_density_method 'not measured'
_exptl_crystal_description BLOCK
_exptl_crystal_F_000 2800
_exptl_crystal_size_max 0.17
_exptl_crystal_size_mid 0.16
_exptl_crystal_size_min 0.15
_refine_diff_density_max 0.981
_refine_diff_density_min -0.546
_refine_diff_density_rms 0.106
_refine_ls_extinction_method none
_refine_ls_goodness_of_fit_ref 1.037
_refine_ls_hydrogen_treatment constr
_refine_ls_matrix_type full
_refine_ls_number_parameters 343
_refine_ls_number_reflns 3968
_refine_ls_number_restraints 0
_refine_ls_restrained_S_all 1.037
_refine_ls_R_factor_all 0.0665
_refine_ls_R_factor_gt 0.0414
_refine_ls_shift/su_max 0.000
_refine_ls_shift/su_mean 0.000
_refine_ls_structure_factor_coef Fsqd
_refine_ls_weighting_details 'calc w=1/[\s^2^(Fo^2^)+(0.0447P)^2^+19.9966P] where P=(Fo^2^+2Fc^2^)/3'
_refine_ls_weighting_scheme calc
_refine_ls_wR_factor_gt 0.0953
_refine_ls_wR_factor_ref 0.1080
_reflns_number_gt 2838
_reflns_number_total 3968
_reflns_threshold_expression >2sigma(I)
_cod_data_source_file c4dt03741c1.cif
_cod_data_source_block 130108c
_cod_depositor_comments
;
The following automatic conversions were performed:

'_symmetry_cell_setting' value 'Monoclinic' changed to 'monoclinic'
according to
/usr/data/users/saulius/crontab/automatic-downloads/rss-feeds/RSC/lib/dictionaries/cif_core.dic
dictionary named 'cif_core.dic' version 2.4.2 from
2011-04-26.

'_exptl_absorpt_correction_type' value 'MULTI-SCAN'
changed to 'multi-scan' according to
/usr/data/users/saulius/crontab/automatic-downloads/rss-feeds/RSC/lib/dictionaries/cif_core.dic
dictionary named 'cif_core.dic' version 2.4.2 from 2011-04-26.

Automatic conversion script
Id: cif_fix_values 2935 2014-11-11 08:27:57Z andrius 

The following automatic conversions were performed:

'_exptl_crystal_density_meas' value 'NONE' was changed to '?' - the
value is perceived as not measured.

Automatic conversion script
Id: cif_fix_values 3008 2015-01-20 13:52:24Z robertas 

 Adding full bibliography for 7033447--7033450.cif.
;
_cod_original_cell_volume 4528.9(19)
_cod_original_sg_symbol_H-M C2/c
_cod_database_code 7033448

loop_
_symmetry_equiv_pos_as_xyz
'x, y, z'
'-x, y, -z+1/2'
'x+1/2, y+1/2, z'
'-x+1/2, y+1/2, -z+1/2'
'-x, -y, -z'
'x, -y, z-1/2'
'-x+1/2, -y+1/2, -z'
'x+1/2, -y+1/2, z-1/2'

loop_
_atom_site_label
_atom_site_type_symbol
_atom_site_fract_x
_atom_site_fract_y
_atom_site_fract_z
_atom_site_U_iso_or_equiv
_atom_site_adp_type
_atom_site_occupancy
_atom_site_symmetry_multiplicity
_atom_site_calc_flag
_atom_site_refinement_flags
Cu1 Cu 0.29935(3) 0.27323(4) 0.45487(4) 0.02280(17) Uani 1 1 d .
Cu2 Cu 0.29813(3) 0.06143(4) 0.45833(5) 0.02592(18) Uani 1 1 d .
Cu3 Cu 0.25347(3) 0.41456(4) 0.24542(5) 0.02902(19) Uani 1 1 d .
S1 S 0.58202(8) 0.16925(11) 1.12029(12) 0.0461(4) Uani 1 1 d .
O1 O 0.36195(17) 0.0918(2) 0.6068(3) 0.0285(8) Uani 1 1 d .
O2 O 0.36802(15) 0.2393(2) 0.6007(2) 0.0232(8) Uani 1 1 d .
O3 O 0.34770(17) 0.3306(2) 0.7689(3) 0.0303(8) Uani 1 1 d .
O4 O 0.43505(18) 0.3973(2) 0.7852(3) 0.0376(10) Uani 1 1 d .
O5 O 0.6362(3) 0.1265(6) 1.1256(4) 0.120(3) Uani 1 1 d .
O6 O 0.5553(3) 0.1233(4) 1.1756(4) 0.0776(17) Uani 1 1 d .
O7 O 0.5926(3) 0.2602(4) 1.1539(4) 0.130(3) Uani 1 1 d .
O8 O 0.25233(15) 0.1676(2) 0.4436(3) 0.0234(8) Uani 1 1 d .
H8 H 0.2215 0.1663 0.3795 0.035 Uiso 1 1 d R
O9 O 0.24185(17) 0.3145(2) 0.3140(3) 0.0319(9) Uani 1 1 d .
H9' H 0.2088 0.2865 0.2689 0.048 Uiso 1 1 d R
O10 O 0.23374(18) 0.0136(2) 0.3251(3) 0.0379(10) Uani 1 1 d .
H10' H 0.2081 0.0545 0.2883 0.057 Uiso 1 1 d R
O11 O 0.1992(2) 0.5118(3) 0.3048(4) 0.0630(14) Uani 1 1 d .
H11B H 0.1776 0.4730 0.3161 0.094 Uiso 1 1 d R
H11A H 0.1744 0.5486 0.2581 0.094 Uiso 1 1 d R
O12 O 0.2201(7) 0.1409(9) 0.0451(11) 0.106(5) Uani 0.50 1 d P
O13 O 0.3986(5) 0.5784(7) 0.6981(8) 0.069(3) Uani 0.50 1 d P
O14 O 0.6928(6) 0.2865(11) 0.3493(10) 0.114(5) Uani 0.50 1 d P
N1 N 0.3406(2) -0.0569(3) 0.4836(3) 0.0331(11) Uani 1 1 d .
N2 N 0.3195(2) -0.1168(3) 0.4014(3) 0.0337(11) Uani 1 1 d .
N3 N 0.3911(2) -0.1795(3) 0.5471(4) 0.0366(12) Uani 1 1 d .
N4 N 0.4326(3) -0.2458(3) 0.6170(4) 0.0532(15) Uani 1 1 d .
H4" H 0.4724 -0.2229 0.6493 0.064 Uiso 1 1 d R
H4' H 0.4186 -0.2583 0.6636 0.064 Uiso 1 1 d R
N5 N 0.3516(2) 0.3787(3) 0.4700(3) 0.0267(10) Uani 1 1 d .
N6 N 0.3346(2) 0.4343(3) 0.3847(3) 0.0318(11) Uani 1 1 d .
N7 N 0.4213(2) 0.4842(3) 0.5205(4) 0.0350(12) Uani 1 1 d .
N8 N 0.4730(2) 0.5407(3) 0.5790(4) 0.0522(15) Uani 1 1 d .
H8" H 0.5045 0.5009 0.6128 0.063 Uiso 1 1 d R
H8' H 0.4601 0.5652 0.6226 0.063 Uiso 1 1 d R
C1 C 0.3507(3) -0.1901(4) 0.4421(5) 0.0396(15) Uani 1 1 d .
H1 H 0.3456 -0.2418 0.4038 0.048 Uiso 1 1 calc R
C2 C 0.3836(3) -0.0963(4) 0.5707(4) 0.0412(15) Uani 1 1 d .
H2 H 0.4056 -0.0707 0.6384 0.049 Uiso 1 1 calc R
C3 C 0.3779(3) 0.4966(4) 0.4178(5) 0.0423(15) Uani 1 1 d .
H3 H 0.3783 0.5430 0.3756 0.051 Uiso 1 1 calc R
C4 C 0.4043(3) 0.4103(3) 0.5517(4) 0.0323(13) Uani 1 1 d .
H4 H 0.4262 0.3854 0.6199 0.039 Uiso 1 1 calc R
C5 C 0.4282(2) 0.1682(3) 0.7682(4) 0.0219(11) Uani 1 1 d .
C6 C 0.4421(2) 0.2464(3) 0.8289(4) 0.0257(11) Uani 1 1 d .
C7 C 0.4893(3) 0.2457(4) 0.9353(4) 0.0328(13) Uani 1 1 d .
H7 H 0.4992 0.2974 0.9754 0.039 Uiso 1 1 calc R
C8 C 0.5216(3) 0.1695(4) 0.9826(4) 0.0334(13) Uani 1 1 d .
C9 C 0.5075(3) 0.0913(4) 0.9244(4) 0.0378(14) Uani 1 1 d .
H9 H 0.5290 0.0396 0.9573 0.045 Uiso 1 1 calc R
C10 C 0.4613(3) 0.0915(4) 0.8176(4) 0.0328(13) Uani 1 1 d .
H10 H 0.4522 0.0397 0.7780 0.039 Uiso 1 1 calc R
C11 C 0.3818(2) 0.1671(3) 0.6487(4) 0.0203(10) Uani 1 1 d .
C12 C 0.4055(3) 0.3315(3) 0.7887(4) 0.0257(12) Uani 1 1 d .

loop_
_atom_site_aniso_label
_atom_site_aniso_U_11
_atom_site_aniso_U_22
_atom_site_aniso_U_33
_atom_site_aniso_U_23
_atom_site_aniso_U_13
_atom_site_aniso_U_12
Cu1 0.0262(4) 0.0192(3) 0.0160(3) 0.0037(2) 0.0049(3) -0.0029(3)
Cu2 0.0325(4) 0.0183(3) 0.0180(3) -0.0038(2) 0.0056(3) 0.0023(3)
Cu3 0.0311(4) 0.0262(4) 0.0210(3) 0.0094(3) 0.0061(3) -0.0014(3)
S1 0.0443(9) 0.0531(10) 0.0257(8) 0.0083(7) 0.0055(7) 0.0043(8)
O1 0.035(2) 0.0225(19) 0.0189(18) -0.0004(15) 0.0059(17) 0.0029(16)
O2 0.028(2) 0.0152(17) 0.0182(17) 0.0020(14) 0.0045(16) -0.0009(14)
O3 0.028(2) 0.0261(19) 0.0278(19) -0.0028(16) 0.0070(17) 0.0059(17)
O4 0.043(2) 0.027(2) 0.037(2) -0.0051(17) 0.016(2) -0.0091(18)
O5 0.051(3) 0.251(9) 0.039(3) 0.016(4) 0.006(3) 0.076(5)
O6 0.088(4) 0.105(4) 0.034(3) 0.013(3) 0.025(3) -0.012(3)
O7 0.157(7) 0.057(4) 0.061(4) 0.004(3) -0.037(4) -0.025(4)
O8 0.0251(18) 0.0161(16) 0.0192(17) -0.0005(14) 0.0033(15) -0.0008(14)
O9 0.032(2) 0.032(2) 0.0185(18) 0.0088(15) 0.0022(16) -0.0071(16)
O10 0.043(2) 0.028(2) 0.025(2) -0.0105(16) 0.0029(18) 0.0088(17)
O11 0.069(3) 0.056(3) 0.072(3) 0.021(3) 0.041(3) 0.015(3)
O12 0.128(11) 0.100(9) 0.124(11) 0.062(8) 0.089(10) 0.079(8)
O13 0.092(8) 0.073(7) 0.061(6) 0.016(5) 0.052(6) -0.008(6)
O14 0.072(8) 0.181(14) 0.097(9) -0.089(10) 0.049(8) -0.036(8)
N1 0.043(3) 0.028(2) 0.019(2) -0.0060(19) 0.007(2) 0.003(2)
N2 0.045(3) 0.025(3) 0.023(2) -0.0075(19) 0.011(2) 0.002(2)
N3 0.050(3) 0.027(3) 0.029(3) 0.002(2) 0.016(2) 0.010(2)
N4 0.064(4) 0.041(3) 0.055(4) 0.018(3) 0.030(3) 0.021(3)
N5 0.027(2) 0.025(2) 0.021(2) 0.0104(18) 0.006(2) -0.0015(19)
N6 0.032(3) 0.028(2) 0.026(2) 0.0113(19) 0.007(2) -0.001(2)
N7 0.030(3) 0.029(3) 0.036(3) 0.005(2) 0.009(2) -0.008(2)
N8 0.037(3) 0.043(3) 0.062(4) -0.002(3) 0.013(3) -0.016(2)
C1 0.052(4) 0.028(3) 0.033(3) -0.004(2) 0.016(3) 0.008(3)
C2 0.054(4) 0.034(3) 0.022(3) -0.005(2) 0.007(3) 0.011(3)
C3 0.038(3) 0.038(3) 0.039(3) 0.016(3) 0.009(3) -0.007(3)
C4 0.033(3) 0.030(3) 0.024(3) 0.004(2) 0.006(3) -0.003(2)
C5 0.023(3) 0.021(3) 0.018(2) 0.003(2) 0.007(2) 0.001(2)
C6 0.024(3) 0.031(3) 0.020(3) -0.003(2) 0.009(2) 0.000(2)
C7 0.031(3) 0.037(3) 0.021(3) -0.002(2) 0.005(2) 0.002(3)
C8 0.033(3) 0.044(3) 0.019(3) 0.006(3) 0.010(2) 0.002(3)
C9 0.039(3) 0.035(3) 0.032(3) 0.014(3) 0.012(3) 0.013(3)
C10 0.041(3) 0.028(3) 0.027(3) 0.000(2) 0.015(3) 0.001(3)
C11 0.021(3) 0.019(3) 0.020(2) -0.001(2) 0.010(2) 0.001(2)
C12 0.033(3) 0.027(3) 0.011(2) -0.006(2) 0.006(2) 0.002(3)

loop_
_atom_type_symbol
_atom_type_description
_atom_type_scat_dispersion_real
_atom_type_scat_dispersion_imag
_atom_type_scat_source
C C 0.0033 0.0016 'International Tables Vol C Tables 4.2.6.8 and 6.1.1.4'
H H 0.0000 0.0000 'International Tables Vol C Tables 4.2.6.8 and 6.1.1.4'
N N 0.0061 0.0033 'International Tables Vol C Tables 4.2.6.8 and 6.1.1.4'
O O 0.0106 0.0060 'International Tables Vol C Tables 4.2.6.8 and 6.1.1.4'
S S 0.1246 0.1234 'International Tables Vol C Tables 4.2.6.8 and 6.1.1.4'
Cu Cu 0.3201 1.2651 'International Tables Vol C Tables 4.2.6.8 and 6.1.1.4'

loop_
_geom_angle_atom_site_label_1
_geom_angle_atom_site_label_2
_geom_angle_atom_site_label_3
_geom_angle
_geom_angle_site_symmetry_1
_geom_angle_site_symmetry_3
O9 Cu1 O8 95.47(14) . .
O9 Cu1 N5 86.61(16) . .
O8 Cu1 N5 177.26(16) . .
O9 Cu1 O2 172.57(15) . .
O8 Cu1 O2 91.27(14) . .
N5 Cu1 O2 86.56(15) . .
O8 Cu2 O10 94.06(14) . .
O8 Cu2 O1 91.29(14) . .
O10 Cu2 O1 169.82(16) . .
O8 Cu2 N1 172.56(18) . .
O10 Cu2 N1 86.01(16) . .
O1 Cu2 N1 87.56(15) . .
O9 Cu3 O10 178.55(18) . 4
O9 Cu3 N6 85.65(16) . .
O10 Cu3 N6 94.41(16) 4 .
O9 Cu3 N2 94.33(16) . 4
O10 Cu3 N2 85.38(16) 4 4
N6 Cu3 N2 170.9(2) . 4
O9 Cu3 O11 93.83(17) . .
O10 Cu3 O11 87.62(17) 4 .
N6 Cu3 O11 89.34(18) . .
N2 Cu3 O11 99.76(18) 4 .
O6 S1 O5 113.4(4) . .
O6 S1 O7 109.8(4) . .
O5 S1 O7 114.3(5) . .
O6 S1 C8 105.7(3) . .
O5 S1 C8 106.7(3) . .
O7 S1 C8 106.3(3) . .
C11 O1 Cu2 129.2(3) . .
C11 O2 Cu1 131.6(3) . .
Cu2 O8 Cu1 114.42(17) . .
Cu2 O8 H8 104.4 . .
Cu1 O8 H8 105.9 . .
Cu3 O9 Cu1 126.51(19) . .
Cu3 O9 H9' 109.1 . .
Cu1 O9 H9' 123.9 . .
Cu2 O10 Cu3 124.2(2) . 4_545
Cu2 O10 H10' 109.0 . .
Cu3 O10 H10' 120.1 4_545 .
Cu3 O11 H11B 97.5 . .
Cu3 O11 H11A 115.0 . .
H11B O11 H11A 110.2 . .
C2 N1 N2 107.4(4) . .
C2 N1 Cu2 132.4(4) . .
N2 N1 Cu2 119.8(3) . .
C1 N2 N1 107.0(4) . .
C1 N2 Cu3 132.7(4) . 4_545
N1 N2 Cu3 120.0(3) . 4_545
C1 N3 C2 106.4(5) . .
C1 N3 N4 125.2(5) . .
C2 N3 N4 128.5(5) . .
N3 N4 H4" 106.8 . .
N3 N4 H4' 106.3 . .
H4" N4 H4' 112.8 . .
C4 N5 N6 107.5(4) . .
C4 N5 Cu1 132.2(3) . .
N6 N5 Cu1 120.3(3) . .
C3 N6 N5 106.6(4) . .
C3 N6 Cu3 132.6(4) . .
N5 N6 Cu3 120.7(3) . .
C3 N7 C4 106.5(4) . .
C3 N7 N8 123.8(5) . .
C4 N7 N8 129.7(5) . .
N7 N8 H8" 100.1 . .
N7 N8 H8' 99.3 . .
H8" N8 H8' 112.9 . .
N2 C1 N3 109.9(5) . .
N2 C1 H1 125.1 . .
N3 C1 H1 125.1 . .
N1 C2 N3 109.4(5) . .
N1 C2 H2 125.3 . .
N3 C2 H2 125.3 . .
N6 C3 N7 110.4(5) . .
N6 C3 H3 124.8 . .
N7 C3 H3 124.8 . .
N5 C4 N7 109.0(5) . .
N5 C4 H4 125.5 . .
N7 C4 H4 125.5 . .
C10 C5 C6 119.3(5) . .
C10 C5 C11 119.0(4) . .
C6 C5 C11 121.6(4) . .
C7 C6 C5 119.4(5) . .
C7 C6 C12 115.8(4) . .
C5 C6 C12 124.7(4) . .
C8 C7 C6 120.6(5) . .
C8 C7 H7 119.7 . .
C6 C7 H7 119.7 . .
C7 C8 C9 120.8(5) . .
C7 C8 S1 120.2(4) . .
C9 C8 S1 119.1(4) . .
C10 C9 C8 119.2(5) . .
C10 C9 H9 120.4 . .
C8 C9 H9 120.4 . .
C9 C10 C5 120.8(5) . .
C9 C10 H10 119.6 . .
C5 C10 H10 119.6 . .
O2 C11 O1 126.4(4) . .
O2 C11 C5 117.5(4) . .
O1 C11 C5 116.1(4) . .
O4 C12 O3 125.6(5) . .
O4 C12 C6 117.8(5) . .
O3 C12 C6 116.4(5) . .

loop_
_geom_bond_atom_site_label_1
_geom_bond_atom_site_label_2
_geom_bond_distance
_geom_bond_site_symmetry_2
Cu1 O9 1.903(3) .
Cu1 O8 1.920(3) .
Cu1 N5 1.978(4) .
Cu1 O2 1.988(3) .
Cu2 O8 1.902(3) .
Cu2 O10 1.910(3) .
Cu2 O1 1.967(3) .
Cu2 N1 2.007(4) .
Cu3 O9 1.899(3) .
Cu3 O10 1.916(4) 4
Cu3 N6 2.009(4) .
Cu3 N2 2.021(4) 4
Cu3 O11 2.381(5) .
S1 O6 1.421(5) .
S1 O5 1.421(6) .
S1 O7 1.441(6) .
S1 C8 1.781(5) .
O1 C11 1.270(6) .
O2 C11 1.247(6) .
O3 C12 1.272(6) .
O4 C12 1.240(6) .
O8 H8 0.8500 .
O9 H9' 0.8501 .
O10 Cu3 1.916(4) 4_545
O10 H10' 0.8500 .
O11 H11B 0.8500 .
O11 H11A 0.8500 .
N1 C2 1.308(7) .
N1 N2 1.371(6) .
N2 C1 1.306(7) .
N2 Cu3 2.021(4) 4_545
N3 C1 1.337(7) .
N3 C2 1.341(7) .
N3 N4 1.423(6) .
N4 H4" 0.8997 .
N4 H4' 0.9001 .
N5 C4 1.321(6) .
N5 N6 1.369(6) .
N6 C3 1.309(7) .
N7 C3 1.331(7) .
N7 C4 1.340(7) .
N7 N8 1.399(6) .
N8 H8" 0.9001 .
N8 H8' 0.9001 .
C1 H1 0.9300 .
C2 H2 0.9300 .
C3 H3 0.9300 .
C4 H4 0.9300 .
C5 C10 1.390(7) .
C5 C6 1.409(7) .
C5 C11 1.513(6) .
C6 C7 1.380(7) .
C6 C12 1.508(7) .
C7 C8 1.371(8) .
C7 H7 0.9300 .
C8 C9 1.390(8) .
C9 C10 1.377(7) .
C9 H9 0.9300 .
C10 H10 0.9300 .

loop_
_geom_torsion_atom_site_label_1
_geom_torsion_atom_site_label_2
_geom_torsion_atom_site_label_3
_geom_torsion_atom_site_label_4
_geom_torsion
_geom_torsion_site_symmetry_1
_geom_torsion_site_symmetry_4
O8 Cu2 O1 C11 -31.3(4) . .
O10 Cu2 O1 C11 -153.1(8) . .
N1 Cu2 O1 C11 156.1(4) . .
O9 Cu1 O2 C11 -137.9(11) . .
O8 Cu1 O2 C11 17.2(4) . .
N5 Cu1 O2 C11 -161.1(4) . .
O10 Cu2 O8 Cu1 -125.4(2) . .
O1 Cu2 O8 Cu1 63.30(19) . .
N1 Cu2 O8 Cu1 144.4(11) . .
O9 Cu1 O8 Cu2 118.73(19) . .
N5 Cu1 O8 Cu2 -20(3) . .
O2 Cu1 O8 Cu2 -58.12(19) . .
O10 Cu3 O9 Cu1 89(6) 4 .
N6 Cu3 O9 Cu1 -2.9(3) . .
N2 Cu3 O9 Cu1 168.0(3) 4 .
O11 Cu3 O9 Cu1 -91.9(3) . .
O8 Cu1 O9 Cu3 -173.9(2) . .
N5 Cu1 O9 Cu3 4.3(3) . .
O2 Cu1 O9 Cu3 -19.0(14) . .
O8 Cu2 O10 Cu3 165.6(2) . 4_545
O1 Cu2 O10 Cu3 -72.9(10) . 4_545
N1 Cu2 O10 Cu3 -21.9(3) . 4_545
O8 Cu2 N1 C2 -70.0(15) . .
O10 Cu2 N1 C2 -160.8(6) . .
O1 Cu2 N1 C2 11.3(6) . .
O8 Cu2 N1 N2 101.9(12) . .
O10 Cu2 N1 N2 11.1(4) . .
O1 Cu2 N1 N2 -176.8(4) . .
C2 N1 N2 C1 -0.1(7) . .
Cu2 N1 N2 C1 -173.8(4) . .
C2 N1 N2 Cu3 174.5(4) . 4_545
Cu2 N1 N2 Cu3 0.8(6) . 4_545
O9 Cu1 N5 C4 175.7(5) . .
O8 Cu1 N5 C4 -45(4) . .
O2 Cu1 N5 C4 -7.2(5) . .
O9 Cu1 N5 N6 -4.6(4) . .
O8 Cu1 N5 N6 135(3) . .
O2 Cu1 N5 N6 172.5(4) . .
C4 N5 N6 C3 0.5(6) . .
Cu1 N5 N6 C3 -179.3(4) . .
C4 N5 N6 Cu3 -176.2(4) . .
Cu1 N5 N6 Cu3 4.0(5) . .
O9 Cu3 N6 C3 -176.6(6) . .
O10 Cu3 N6 C3 4.8(6) 4 .
N2 Cu3 N6 C3 93.2(12) 4 .
O11 Cu3 N6 C3 -82.7(6) . .
O9 Cu3 N6 N5 -0.9(4) . .
O10 Cu3 N6 N5 -179.4(4) 4 .
N2 Cu3 N6 N5 -91.1(12) 4 .
O11 Cu3 N6 N5 93.0(4) . .
N1 N2 C1 N3 -0.1(7) . .
Cu3 N2 C1 N3 -173.8(4) 4_545 .
C2 N3 C1 N2 0.3(7) . .
N4 N3 C1 N2 179.9(5) . .
N2 N1 C2 N3 0.3(7) . .
Cu2 N1 C2 N3 172.9(4) . .
C1 N3 C2 N1 -0.3(7) . .
N4 N3 C2 N1 -180.0(6) . .
N5 N6 C3 N7 -0.7(7) . .
Cu3 N6 C3 N7 175.5(4) . .
C4 N7 C3 N6 0.6(7) . .
N8 N7 C3 N6 -179.0(5) . .
N6 N5 C4 N7 -0.2(6) . .
Cu1 N5 C4 N7 179.6(4) . .
C3 N7 C4 N5 -0.3(7) . .
N8 N7 C4 N5 179.3(5) . .
C10 C5 C6 C7 1.4(8) . .
C11 C5 C6 C7 -173.8(5) . .
C10 C5 C6 C12 -173.6(5) . .
C11 C5 C6 C12 11.3(8) . .
C5 C6 C7 C8 -1.1(8) . .
C12 C6 C7 C8 174.3(5) . .
C6 C7 C8 C9 -0.3(9) . .
C6 C7 C8 S1 -179.6(4) . .
O6 S1 C8 C7 107.5(5) . .
O5 S1 C8 C7 -131.5(6) . .
O7 S1 C8 C7 -9.2(7) . .
O6 S1 C8 C9 -71.8(6) . .
O5 S1 C8 C9 49.1(7) . .
O7 S1 C8 C9 171.5(6) . .
C7 C8 C9 C10 1.4(9) . .
S1 C8 C9 C10 -179.3(4) . .
C8 C9 C10 C5 -1.2(9) . .
C6 C5 C10 C9 -0.2(8) . .
C11 C5 C10 C9 175.1(5) . .
Cu1 O2 C11 O1 15.0(8) . .
Cu1 O2 C11 C5 -166.8(3) . .
Cu2 O1 C11 O2 -6.0(8) . .
Cu2 O1 C11 C5 175.8(3) . .
C10 C5 C11 O2 -158.3(5) . .
C6 C5 C11 O2 16.8(7) . .
C10 C5 C11 O1 20.0(7) . .
C6 C5 C11 O1 -164.8(5) . .
C7 C6 C12 O4 65.7(7) . .
C5 C6 C12 O4 -119.2(6) . .
C7 C6 C12 O3 -109.3(5) . .
C5 C6 C12 O3 65.8(7) . .
